data_7124219
loop_
_publ_author_name
'Sun, Kai'
'Chen, Xiaolan'
'Zhang, Yinli'
'Li, Kai'
'Huang, Xian-Qiang'
'Peng, Yu-Yu'
'Qu, Lingbo'
'Yu, Bing'

_publ_section_title
;
 Metal-free Sulfonyl Radical-initiated Cascade Cyclization to Access
 Sulfonated Indolo[1,2-a]quinolines
;
_journal_name_full 'Chemical Communications'
_journal_paper_doi 10.1039/C9CC06924K
_journal_year 2019
_chemical_formula_moiety 'C30 H23 N O2 S'
_chemical_formula_sum 'C30 H23 N O2 S'
_chemical_formula_weight 461.55
_space_group_crystal_system triclinic
_space_group_IT_number 2
_space_group_name_Hall '-P 1'
_space_group_name_H-M_alt 'P -1'
_symmetry_space_group_name_Hall '-P 1'
_symmetry_space_group_name_H-M 'P -1'
_atom_sites_solution_hydrogens mixed
_atom_sites_solution_primary direct
_audit_creation_date 2018-06-15
_audit_creation_method
;
Olex2 1.2
(compiled 2018.05.29 svn.r3508 for OlexSys, GUI svn.r5506)
;
_audit_update_record
;
2018-06-21 deposited with the CCDC.    2019-09-19 downloaded from the CCDC.
;
_cell_angle_alpha 67.849(5)
_cell_angle_beta 83.386(4)
_cell_angle_gamma 89.464(4)
_cell_formula_units_Z 4
_cell_length_a 11.3349(6)
_cell_length_b 13.9186(7)
_cell_length_c 16.1835(8)
_cell_measurement_reflns_used 4956
_cell_measurement_temperature 293(2)
_cell_measurement_theta_max 70.9150
_cell_measurement_theta_min 3.5820
_cell_volume 2347.4(2)
_computing_cell_refinement
;
CrysAlisPro, Agilent Technologies,
Version 1.171.37.35 (release 13-08-2014 CrysAlis171 .NET)
(compiled Aug 13 2014,18:06:01)
;
_computing_data_collection
;
CrysAlisPro, Agilent Technologies,
Version 1.171.37.35 (release 13-08-2014 CrysAlis171 .NET)
(compiled Aug 13 2014,18:06:01)
;
_computing_data_reduction
;
CrysAlisPro, Agilent Technologies,
Version 1.171.37.35 (release 13-08-2014 CrysAlis171 .NET)
(compiled Aug 13 2014,18:06:01)
;
_computing_molecular_graphics 'Olex2 (Dolomanov et al., 2009)'
_computing_publication_material 'Olex2 (Dolomanov et al., 2009)'
_computing_structure_refinement 'ShelXL (Sheldrick, 2015)'
_computing_structure_solution 'ShelXS (Sheldrick, 2008)'
_diffrn_ambient_temperature 293(2)
_diffrn_detector 'CCD plate'
_diffrn_detector_area_resol_mean 16.2312
_diffrn_detector_type Eos
_diffrn_measured_fraction_theta_full 1.000
_diffrn_measured_fraction_theta_max 1.000
_diffrn_measurement_details
;
#__ type_ start__ end____ width___ exp.time_
  1 omega -101.00  -32.00   1.0000    1.0000
omega____ theta____ kappa____ phi______ frames
    -      -33.5000  178.0000 -150.0000 69

#__ type_ start__ end____ width___ exp.time_
  2 omega  -27.00   -1.00   1.0000    1.0000
omega____ theta____ kappa____ phi______ frames
    -      -33.5000   19.0000  -90.0000 26

#__ type_ start__ end____ width___ exp.time_
  3 omega   13.00   39.00   1.0000    1.0000
omega____ theta____ kappa____ phi______ frames
    -      -33.5000   19.0000  -90.0000 26

#__ type_ start__ end____ width___ exp.time_
  4 omega  -35.00   36.00   1.0000    1.0000
omega____ theta____ kappa____ phi______ frames
    -      -33.5000   37.0000    0.0000 71

#__ type_ start__ end____ width___ exp.time_
  5 omega   10.00   55.00   1.0000    1.0000
omega____ theta____ kappa____ phi______ frames
    -       36.4734   77.0000  120.0000 45

#__ type_ start__ end____ width___ exp.time_
  6 omega   19.00   48.00   1.0000    1.0000
omega____ theta____ kappa____ phi______ frames
    -       36.4734   37.0000  -60.0000 29

#__ type_ start__ end____ width___ exp.time_
  7 omega    5.00   51.00   1.0000    1.0000
omega____ theta____ kappa____ phi______ frames
    -       36.4734  -57.0000  150.0000 46

#__ type_ start__ end____ width___ exp.time_
  8 omega  -28.00   -2.00   1.0000    1.0000
omega____ theta____ kappa____ phi______ frames
    -       36.4734  -57.0000  150.0000 26

#__ type_ start__ end____ width___ exp.time_
  9 omega   32.00  102.00   1.0000    1.0000
omega____ theta____ kappa____ phi______ frames
    -       36.4734   57.0000   30.0000 70

#__ type_ start__ end____ width___ exp.time_
 10 omega    7.00   71.00   1.0000    1.0000
omega____ theta____ kappa____ phi______ frames
    -       36.4734  -99.0000  -60.0000 64

#__ type_ start__ end____ width___ exp.time_
 11 omega   57.00  104.00   1.0000    1.0000
omega____ theta____ kappa____ phi______ frames
    -       36.4734   77.0000  120.0000 47

#__ type_ start__ end____ width___ exp.time_
 12 omega   58.00  108.00   1.0000    1.0000
omega____ theta____ kappa____ phi______ frames
    -       36.4734  178.0000  -60.0000 50

#__ type_ start__ end____ width___ exp.time_
 13 omega   66.00   93.00   1.0000    1.0000
omega____ theta____ kappa____ phi______ frames
    -       36.4734  178.0000   90.0000 27

#__ type_ start__ end____ width___ exp.time_
 14 omega   56.00   82.00   1.0000    1.0000
omega____ theta____ kappa____ phi______ frames
    -       36.4734   37.0000  -60.0000 26

#__ type_ start__ end____ width___ exp.time_
 15 omega   44.00   77.00   1.0000    1.0000
omega____ theta____ kappa____ phi______ frames
    -       36.4734  -99.0000   30.0000 33

#__ type_ start__ end____ width___ exp.time_
 16 omega   67.00  102.00   1.0000    1.0000
omega____ theta____ kappa____ phi______ frames
    -       36.4734   57.0000 -150.0000 35

#__ type_ start__ end____ width___ exp.time_
 17 omega    1.00   26.00   1.0000    1.0000
omega____ theta____ kappa____ phi______ frames
    -       36.4734  -99.0000   30.0000 25

#__ type_ start__ end____ width___ exp.time_
 18 omega   40.00   75.00   1.0000    1.0000
omega____ theta____ kappa____ phi______ frames
    -       36.4734  -99.0000  150.0000 35

#__ type_ start__ end____ width___ exp.time_
 19 omega   19.00   73.00   1.0000    1.0000
omega____ theta____ kappa____ phi______ frames
    -       36.4734   37.0000 -150.0000 54

#__ type_ start__ end____ width___ exp.time_
 20 omega   21.00  101.00   1.0000    1.0000
omega____ theta____ kappa____ phi______ frames
    -       36.4734   37.0000  120.0000 80

#__ type_ start__ end____ width___ exp.time_
 21 omega  115.00  160.00   1.0000    3.0000
omega____ theta____ kappa____ phi______ frames
    -      108.0000   45.0000   90.0000 45

#__ type_ start__ end____ width___ exp.time_
 22 omega   88.00  115.00   1.0000    3.0000
omega____ theta____ kappa____ phi______ frames
    -      108.0000 -111.0000  -90.0000 27

#__ type_ start__ end____ width___ exp.time_
 23 omega   39.00   98.00   1.0000    3.0000
omega____ theta____ kappa____ phi______ frames
    -      108.0000  -45.0000  -90.0000 59

#__ type_ start__ end____ width___ exp.time_
 24 omega   43.00   86.00   1.0000    3.0000
omega____ theta____ kappa____ phi______ frames
    -      108.0000  -45.0000  -30.0000 43

#__ type_ start__ end____ width___ exp.time_
 25 omega   82.00  109.00   1.0000    3.0000
omega____ theta____ kappa____ phi______ frames
    -      108.0000  -94.0000  120.0000 27

#__ type_ start__ end____ width___ exp.time_
 26 omega   43.00   91.00   1.0000    3.0000
omega____ theta____ kappa____ phi______ frames
    -      108.0000  -30.0000 -150.0000 48

#__ type_ start__ end____ width___ exp.time_
 27 omega   73.00  101.00   1.0000    3.0000
omega____ theta____ kappa____ phi______ frames
    -      108.0000 -111.0000  -30.0000 28

#__ type_ start__ end____ width___ exp.time_
 28 omega   37.00  115.00   1.0000    3.0000
omega____ theta____ kappa____ phi______ frames
    -      108.0000 -111.0000   30.0000 78

#__ type_ start__ end____ width___ exp.time_
 29 omega   40.00   87.00   1.0000    3.0000
omega____ theta____ kappa____ phi______ frames
    -      108.0000  -30.0000  120.0000 47

#__ type_ start__ end____ width___ exp.time_
 30 omega   51.00  133.00   1.0000    3.0000
omega____ theta____ kappa____ phi______ frames
    -      108.0000  -77.0000   30.0000 82

#__ type_ start__ end____ width___ exp.time_
 31 omega   60.00   90.00   1.0000    3.0000
omega____ theta____ kappa____ phi______ frames
    -      108.0000  -30.0000   30.0000 30

#__ type_ start__ end____ width___ exp.time_
 32 omega   73.00  114.00   1.0000    3.0000
omega____ theta____ kappa____ phi______ frames
    -      108.0000  -61.0000 -150.0000 41

#__ type_ start__ end____ width___ exp.time_
 33 omega   41.00   93.00   1.0000    3.0000
omega____ theta____ kappa____ phi______ frames
    -      108.0000  -45.0000 -180.0000 52

#__ type_ start__ end____ width___ exp.time_
 34 omega   45.00   93.00   1.0000    3.0000
omega____ theta____ kappa____ phi______ frames
    -      108.0000  -45.0000   90.0000 48

#__ type_ start__ end____ width___ exp.time_
 35 omega   44.00   88.00   1.0000    3.0000
omega____ theta____ kappa____ phi______ frames
    -      108.0000  -30.0000    0.0000 44

#__ type_ start__ end____ width___ exp.time_
 36 omega   44.00  109.00   1.0000    3.0000
omega____ theta____ kappa____ phi______ frames
    -      108.0000  -94.0000 -150.0000 65

#__ type_ start__ end____ width___ exp.time_
 37 omega   37.00  177.00   1.0000    3.0000
omega____ theta____ kappa____ phi______ frames
    -      108.0000    0.0000   60.0000 140
;
_diffrn_measurement_device 'four-circle diffractometer'
_diffrn_measurement_device_type 'Xcalibur, Eos, Gemini'
_diffrn_measurement_method '\w scans'
_diffrn_orient_matrix_UB_11 -0.0959404000
_diffrn_orient_matrix_UB_12 -0.0447681000
_diffrn_orient_matrix_UB_13 -0.0369955000
_diffrn_orient_matrix_UB_21 -0.0066963000
_diffrn_orient_matrix_UB_22 0.1066057000
_diffrn_orient_matrix_UB_23 -0.0764518000
_diffrn_orient_matrix_UB_31 0.0974524000
_diffrn_orient_matrix_UB_32 -0.0305263000
_diffrn_orient_matrix_UB_33 -0.0592105000
_diffrn_radiation_monochromator graphite
_diffrn_radiation_probe x-ray
_diffrn_radiation_type CuK\a
_diffrn_radiation_wavelength 1.54184
_diffrn_reflns_av_R_equivalents 0.0331
_diffrn_reflns_av_unetI/netI 0.0485
_diffrn_reflns_Laue_measured_fraction_full 1.000
_diffrn_reflns_Laue_measured_fraction_max 1.000
_diffrn_reflns_limit_h_max 13
_diffrn_reflns_limit_h_min -8
_diffrn_reflns_limit_k_max 16
_diffrn_reflns_limit_k_min -16
_diffrn_reflns_limit_l_max 17
_diffrn_reflns_limit_l_min -19
_diffrn_reflns_number 17329
_diffrn_reflns_point_group_measured_fraction_full 1.000
_diffrn_reflns_point_group_measured_fraction_max 1.000
_diffrn_reflns_theta_full 67.078
_diffrn_reflns_theta_max 67.078
_diffrn_reflns_theta_min 3.431
_diffrn_source 'Enhance (Cu) X-ray Source'
_exptl_absorpt_coefficient_mu 1.442
_exptl_absorpt_correction_T_max 1.00000
_exptl_absorpt_correction_T_min 0.84905
_exptl_absorpt_correction_type multi-scan
_exptl_absorpt_process_details
;
CrysAlisPro, Agilent Technologies,
Version 1.171.37.35 (release 13-08-2014 CrysAlis171 .NET)
(compiled Aug 13 2014,18:06:01)
Empirical absorption correction using spherical harmonics,
 implemented in SCALE3 ABSPACK scaling algorithm.
;
_exptl_crystal_colour yellow
_exptl_crystal_colour_primary yellow
_exptl_crystal_density_diffrn 1.306
_exptl_crystal_description prism
_exptl_crystal_F_000 968
_exptl_crystal_size_max 0.2
_exptl_crystal_size_mid 0.15
_exptl_crystal_size_min 0.14
_refine_diff_density_max 0.269
_refine_diff_density_min -0.310
_refine_diff_density_rms 0.046
_refine_ls_extinction_method none
_refine_ls_goodness_of_fit_ref 1.030
_refine_ls_hydrogen_treatment constr
_refine_ls_matrix_type full
_refine_ls_number_parameters 624
_refine_ls_number_reflns 8385
_refine_ls_number_restraints 52
_refine_ls_restrained_S_all 1.034
_refine_ls_R_factor_all 0.0736
_refine_ls_R_factor_gt 0.0517
_refine_ls_shift/su_max 0.000
_refine_ls_shift/su_mean 0.000
_refine_ls_structure_factor_coef Fsqd
_refine_ls_weighting_details 'w=1/[\s^2^(Fo^2^)+(0.0806P)^2^+0.0240P] where P=(Fo^2^+2Fc^2^)/3'
_refine_ls_weighting_scheme calc
_refine_ls_wR_factor_gt 0.1373
_refine_ls_wR_factor_ref 0.1566
_reflns_Friedel_coverage 0.000
_reflns_number_gt 6064
_reflns_number_total 8385
_reflns_threshold_expression 'I > 2\s(I)'
_cod_data_source_file c9cc06924k2.cif
_cod_data_source_block 201806285
_cod_database_code 7124219
_shelx_shelxl_version_number 2014/7
_chemical_oxdiff_formula C15H15O3N1P2Cu1
_shelx_space_group_comment
;
The symmetry employed for this shelxl refinement is uniquely defined
by the following loop, which should always be used as a source of
symmetry information in preference to the above space-group names.
They are only intended as comments.
;
_shelx_estimated_absorpt_t_max 0.824
_shelx_estimated_absorpt_t_min 0.761
_reflns_odcompleteness_completeness 99.98
_reflns_odcompleteness_iscentric 1
_reflns_odcompleteness_theta 66.97
_olex2_refinement_description
;
1. Fixed Uiso
 At 1.2 times of:
  All C(H) groups
 At 1.5 times of:
  All C(H,H,H) groups
2. Restrained distances
 C5A-C4A
 1.39 with sigma of 0.02
 C5-C4
 1.39 with sigma of 0.02
 C6-C5
 1.39 with sigma of 0.02
 C1-C2
 1.39 with sigma of 0.02
3. Uiso/Uaniso restraints and constraints
Uanis(C3A) \\sim Ueq, Uanis(C4) \\sim Ueq, Uanis(C2A) \\sim Ueq, Uanis(C2)
\\sim Ueq, Uanis(C1A) \\sim Ueq, Uanis(C1) \\sim Ueq: with sigma of 0.01 and
sigma for terminal atoms of 0.02
Uanis(C6A) \\sim Ueq, Uanis(C6) \\sim Ueq: with sigma of 0.01 and sigma for
terminal atoms of 0.02
Uanis(C4) = Uanis(C4A)
Uanis(C3) = Uanis(C3A)
Uanis(C2) = Uanis(C2A)
Uanis(C1) = Uanis(C1A)
Uanis(C5) = Uanis(C5A)
Uanis(C6) = Uanis(C6A)
4. Others
 Sof(C5A)=Sof(C4A)=Sof(H4A)=Sof(C3A)=Sof(H3A)=Sof(C2A)=Sof(H2A)=Sof(C1A)=
 Sof(H1A)=Sof(C6A)=1-FVAR(1)
 Sof(C1)=Sof(H1)=Sof(C2)=Sof(H2)=Sof(C3)=Sof(H3)=Sof(C4)=Sof(H4)=Sof(C5)=
 Sof(C6)=FVAR(1)
5.a Riding coordinates:
 C13(H13), C4A(H4A)
5.b Aromatic/amide H refined with riding coordinates:
 C1(H1), C2(H2), C3(H3), C4(H4), C14(H14), C15(H15), C16(H16), C19(H19),
 C20(H20), C21(H21), C22(H22), C23(H23), C25(H25), C26(H26), C28(H28), C29(H29),
  C1'(H1'), C2'(H2'), C3'(H3'), C4'(H4'), C13'(H13'), C14'(H14'), C15'(H15'),
 C16'(H16'), C19'(H19'), C20'(H20'), C21'(H21'), C22'(H22'), C23'(H23'),
 C25'(H25'), C26'(H26'), C28'(H28'), C29'(H29'), C3A(H3A), C2A(H2A), C1A(H1A)
5.c Fitted hexagon refined as free rotating group:
 C5A(C4A,C3A,C2A,C1A,C6A)
5.d Idealised Me refined as rotating group:
 C17(H17A,H17B,H17C), C30(H30A,H30B,H30C), C17'(H17D,H17E,H17F), C30'(H30D,
 H30E,H30F)
;
_olex2_submission_special_instructions 'No special instructions were received'

loop_
_space_group_symop_operation_xyz
'x, y, z'
'-x, -y, -z'

loop_
_atom_site_label
_atom_site_type_symbol
_atom_site_fract_x
_atom_site_fract_y
_atom_site_fract_z
_atom_site_U_iso_or_equiv
_atom_site_adp_type
_atom_site_occupancy
_atom_site_site_symmetry_order
_atom_site_calc_flag
_atom_site_refinement_flags_posn
_atom_site_refinement_flags_adp
_atom_site_refinement_flags_occupancy
_atom_site_disorder_assembly
_atom_site_disorder_group
C1 C 0.4554(9) 0.1475(6) 0.5423(6) 0.0637(19) Uani 0.571(10) 1 d D U P A 1
H1 H 0.4871 0.2151 0.5153 0.076 Uiso 0.571(10) 1 calc R . P A 1
C2 C 0.5310(7) 0.0682(7) 0.5701(6) 0.085(2) Uani 0.571(10) 1 d D U P A 1
H2 H 0.6124 0.0821 0.5635 0.102 Uiso 0.571(10) 1 calc R . P A 1
C3 C 0.4868(7) -0.0318(7) 0.6077(7) 0.093(3) Uani 0.571(10) 1 d . . P A 1
H3 H 0.5382 -0.0866 0.6230 0.111 Uiso 0.571(10) 1 calc R . P A 1
C4 C 0.3678(8) -0.0507(7) 0.6225(6) 0.072(2) Uani 0.571(10) 1 d D U P A 1
H4 H 0.3387 -0.1192 0.6476 0.086 Uiso 0.571(10) 1 calc R . P A 1
C5 C 0.2877(7) 0.0283(8) 0.6016(7) 0.0509(15) Uani 0.571(10) 1 d D . P A 1
C6 C 0.3312(8) 0.1316(7) 0.5527(7) 0.0442(16) Uani 0.571(10) 1 d D U P A 1
C7 C 0.2463(2) 0.21396(19) 0.52147(16) 0.0449(5) Uani 1 1 d . . . . .
C8 C 0.1270(2) 0.19076(18) 0.53302(16) 0.0430(5) Uani 1 1 d . . . . .
C9 C 0.0836(2) 0.08655(19) 0.58737(17) 0.0467(6) Uani 1 1 d . . . . .
C10 C -0.0302(2) 0.0435(2) 0.61626(19) 0.0532(6) Uani 1 1 d . . . . .
C11 C -0.0189(2) -0.0596(2) 0.67680(19) 0.0537(6) Uani 1 1 d . . . . .
C12 C 0.1023(3) -0.0793(2) 0.68344(18) 0.0526(6) Uani 1 1 d . . . . .
C13 C 0.1367(3) -0.1745(2) 0.7428(2) 0.0673(8) Uani 1 1 d . . . . .
H13 H 0.2046 -0.1948 0.7698 0.081 Uiso 1 1 d R . . . .
C14 C 0.0493(4) -0.2477(2) 0.7935(2) 0.0745(9) Uani 1 1 d . . . . .
H14 H 0.0712 -0.3114 0.8333 0.089 Uiso 1 1 calc R . . . .
C15 C -0.0705(3) -0.2296(2) 0.7869(2) 0.0714(9) Uani 1 1 d . . . . .
H15 H -0.1273 -0.2810 0.8217 0.086 Uiso 1 1 calc R . . . .
C16 C -0.1052(3) -0.1368(2) 0.7298(2) 0.0636(8) Uani 1 1 d . . . . .
H16 H -0.1855 -0.1244 0.7259 0.076 Uiso 1 1 calc R . . . .
C17 C -0.1495(3) 0.0880(3) 0.5951(3) 0.0816(10) Uani 1 1 d . . . . .
H17A H -0.1507 0.1572 0.5945 0.122 Uiso 1 1 calc GR . . . .
H17B H -0.2103 0.0455 0.6400 0.122 Uiso 1 1 calc GR . . . .
H17C H -0.1636 0.0896 0.5373 0.122 Uiso 1 1 calc GR . . . .
C18 C 0.0335(2) 0.26741(18) 0.49846(17) 0.0438(5) Uani 1 1 d . . . . .
C19 C -0.0160(3) 0.2759(2) 0.42217(19) 0.0588(7) Uani 1 1 d . . . . .
H19 H 0.0115 0.2361 0.3894 0.071 Uiso 1 1 calc R . . . .
C20 C -0.1063(3) 0.3436(3) 0.3943(2) 0.0728(9) Uani 1 1 d . . . . .
H20 H -0.1397 0.3488 0.3430 0.087 Uiso 1 1 calc R . . . .
C21 C -0.1473(3) 0.4033(3) 0.4419(3) 0.0741(9) Uani 1 1 d . . . . .
H21 H -0.2078 0.4491 0.4226 0.089 Uiso 1 1 calc R . . . .
C22 C -0.0988(3) 0.3949(2) 0.5175(2) 0.0633(8) Uani 1 1 d . . . . .
H22 H -0.1266 0.4349 0.5500 0.076 Uiso 1 1 calc R . . . .
C23 C -0.0089(2) 0.3277(2) 0.54590(19) 0.0539(6) Uani 1 1 d . . . . .
H23 H 0.0237 0.3227 0.5975 0.065 Uiso 1 1 calc R . . . .
C24 C 0.3956(2) 0.32883(18) 0.36262(16) 0.0429(5) Uani 1 1 d . . . . .
C25 C 0.3431(2) 0.2937(2) 0.30606(17) 0.0487(6) Uani 1 1 d . . . . .
H25 H 0.2636 0.2712 0.3195 0.058 Uiso 1 1 calc R . . . .
C26 C 0.4087(2) 0.2920(2) 0.22972(19) 0.0550(6) Uani 1 1 d . . . . .
H26 H 0.3731 0.2685 0.1915 0.066 Uiso 1 1 calc R . . . .
C27 C 0.5279(2) 0.3250(2) 0.20881(19) 0.0543(6) Uani 1 1 d . . . . .
C28 C 0.5788(2) 0.3590(2) 0.2669(2) 0.0590(7) Uani 1 1 d . . . . .
H28 H 0.6584 0.3808 0.2539 0.071 Uiso 1 1 calc R . . . .
C29 C 0.5142(2) 0.3615(2) 0.34378(19) 0.0541(6) Uani 1 1 d . . . . .
H29 H 0.5497 0.3847 0.3822 0.065 Uiso 1 1 calc R . . . .
C30 C 0.5988(3) 0.3256(3) 0.1237(2) 0.0802(10) Uani 1 1 d . . . . .
H30A H 0.5910 0.2587 0.1203 0.120 Uiso 1 1 calc GR . . . .
H30B H 0.6810 0.3412 0.1242 0.120 Uiso 1 1 calc GR . . . .
H30C H 0.5696 0.3774 0.0726 0.120 Uiso 1 1 calc GR . . . .
N1 N 0.16603(18) 0.01072(16) 0.62614(15) 0.0485(5) Uani 1 1 d . . . . .
O1 O 0.21187(16) 0.40846(13) 0.41744(13) 0.0559(5) Uani 1 1 d . . . . .
O2 O 0.37926(19) 0.37485(17) 0.50563(14) 0.0672(5) Uani 1 1 d . . . . .
S1 S 0.30516(5) 0.34232(5) 0.45421(4) 0.04647(17) Uani 1 1 d . . . . .
C1' C 0.6565(3) 0.8425(3) -0.0597(2) 0.0722(9) Uani 1 1 d . . . . .
H1' H 0.6064 0.7838 -0.0325 0.087 Uiso 1 1 calc R . . . .
C2' C 0.6110(3) 0.9342(3) -0.1128(3) 0.0861(11) Uani 1 1 d . . . . .
H2' H 0.5316 0.9366 -0.1227 0.103 Uiso 1 1 calc R . . . .
C3' C 0.6829(4) 1.0217(3) -0.1509(3) 0.0881(11) Uani 1 1 d . . . . .
H3' H 0.6515 1.0839 -0.1855 0.106 Uiso 1 1 calc R . . . .
C4' C 0.8014(3) 1.0190(3) -0.1387(2) 0.0701(8) Uani 1 1 d . . . . .
H4' H 0.8489 1.0796 -0.1640 0.084 Uiso 1 1 calc R . . . .
C5' C 0.8502(2) 0.9259(2) -0.08870(18) 0.0530(6) Uani 1 1 d . . . . .
C6' C 0.7766(2) 0.8354(2) -0.04563(17) 0.0520(6) Uani 1 1 d . . . . .
C7' C 0.8292(2) 0.7400(2) 0.01247(17) 0.0488(6) Uani 1 1 d . . . . .
C8' C 0.9435(2) 0.74152(19) 0.03119(16) 0.0464(6) Uani 1 1 d . . . . .
C9' C 1.0173(2) 0.83443(19) -0.01315(17) 0.0477(6) Uani 1 1 d . . . . .
C10' C 1.1353(2) 0.8557(2) -0.01064(18) 0.0516(6) Uani 1 1 d . . . . .
C11' C 1.1637(3) 0.9559(2) -0.07835(19) 0.0554(6) Uani 1 1 d . . . . .
C12' C 1.0636(3) 0.99446(19) -0.12143(18) 0.0529(6) Uani 1 1 d . . . . .
C13' C 1.0725(3) 1.0873(2) -0.1976(2) 0.0651(8) Uani 1 1 d . . . . .
H13' H 1.0072 1.1120 -0.2284 0.078 Uiso 1 1 calc R . . . .
C14' C 1.1801(3) 1.1402(2) -0.2252(2) 0.0762(9) Uani 1 1 d . . . . .
H14' H 1.1875 1.2015 -0.2758 0.091 Uiso 1 1 calc R . . . .
C15' C 1.2790(3) 1.1051(3) -0.1800(3) 0.0827(10) Uani 1 1 d . . . . .
H15' H 1.3501 1.1442 -0.1996 0.099 Uiso 1 1 calc R . . . .
C16' C 1.2721(3) 1.0139(2) -0.1072(2) 0.0729(9) Uani 1 1 d . . . . .
H16' H 1.3381 0.9904 -0.0770 0.088 Uiso 1 1 calc R . . . .
C17' C 1.2276(3) 0.7917(2) 0.0434(2) 0.0651(8) Uani 1 1 d . . . . .
H17D H 1.2519 0.7388 0.0211 0.098 Uiso 1 1 calc GR . . . .
H17E H 1.1948 0.7599 0.1053 0.098 Uiso 1 1 calc GR . . . .
H17F H 1.2952 0.8355 0.0383 0.098 Uiso 1 1 calc GR . . . .
C18' C 1.0042(2) 0.65358(19) 0.09433(17) 0.0467(6) Uani 1 1 d . . . . .
C19' C 1.0727(3) 0.5883(2) 0.06349(19) 0.0555(7) Uani 1 1 d . . . . .
H19' H 1.0738 0.5942 0.0042 0.067 Uiso 1 1 calc R . . . .
C20' C 1.1394(3) 0.5146(2) 0.1202(2) 0.0667(8) Uani 1 1 d . . . . .
H20' H 1.1866 0.4719 0.0988 0.080 Uiso 1 1 calc R . . . .
C21' C 1.1362(3) 0.5042(2) 0.2082(2) 0.0732(9) Uani 1 1 d . . . . .
H21' H 1.1811 0.4543 0.2464 0.088 Uiso 1 1 calc R . . . .
C22' C 1.0668(3) 0.5671(2) 0.2402(2) 0.0662(8) Uani 1 1 d . . . . .
H22' H 1.0635 0.5592 0.3001 0.079 Uiso 1 1 calc R . . . .
C23' C 1.0021(2) 0.6421(2) 0.18274(18) 0.0545(6) Uani 1 1 d . . . . .
H23' H 0.9563 0.6856 0.2041 0.065 Uiso 1 1 calc R . . . .
C24' C 0.6358(2) 0.6311(2) 0.14163(18) 0.0529(6) Uani 1 1 d . . . . .
C25' C 0.5171(3) 0.6357(3) 0.1325(2) 0.0771(10) Uani 1 1 d . . . . .
H25' H 0.4905 0.6352 0.0804 0.092 Uiso 1 1 calc R . . . .
C26' C 0.4368(3) 0.6413(3) 0.2020(2) 0.0808(10) Uani 1 1 d . . . . .
H26' H 0.3561 0.6450 0.1959 0.097 Uiso 1 1 calc R . . . .
C27' C 0.4745(3) 0.6416(2) 0.2800(2) 0.0658(8) Uani 1 1 d . . . . .
C28' C 0.5936(3) 0.6323(3) 0.2889(2) 0.0682(8) Uani 1 1 d . . . . .
H28' H 0.6202 0.6295 0.3420 0.082 Uiso 1 1 calc R . . . .
C29' C 0.6741(3) 0.6271(2) 0.22041(19) 0.0608(7) Uani 1 1 d . . . . .
H29' H 0.7545 0.6209 0.2274 0.073 Uiso 1 1 calc R . . . .
C30' C 0.3858(3) 0.6496(3) 0.3541(3) 0.0924(12) Uani 1 1 d . . . . .
H30D H 0.4007 0.5977 0.4106 0.139 Uiso 1 1 calc GR . . . .
H30E H 0.3068 0.6390 0.3426 0.139 Uiso 1 1 calc GR . . . .
H30F H 0.3937 0.7173 0.3562 0.139 Uiso 1 1 calc GR . . . .
N1' N 0.97106(19) 0.92091(16) -0.07914(14) 0.0491(5) Uani 1 1 d . . . . .
O1' O 0.67779(19) 0.61915(19) -0.01571(14) 0.0722(6) Uani 1 1 d . . . . .
O2' O 0.81388(18) 0.53637(15) 0.09601(15) 0.0640(5) Uani 1 1 d . . . . .
S1' S 0.74090(6) 0.62161(6) 0.05557(5) 0.05495(19) Uani 1 1 d . . . . .
C5A C 0.2912(8) 0.0368(11) 0.6171(9) 0.0509(15) Uani 0.429(10) 1 d D . P A 2
C4A C 0.3711(9) -0.0388(8) 0.6553(7) 0.072(2) Uani 0.429(10) 1 d DG . P A 2
H4A H 0.3544 -0.1071 0.6821 0.086 Uiso 0.429(10) 1 d R . P A 2
C3A C 0.4910(8) -0.0120(7) 0.6466(7) 0.093(3) Uani 0.429(10) 1 d G U P A 2
H3A H 0.5445 -0.0626 0.6721 0.111 Uiso 0.429(10) 1 calc R . P A 2
C2A C 0.5310(8) 0.0905(8) 0.5996(8) 0.085(2) Uani 0.429(10) 1 d G U P A 2
H2A H 0.6112 0.1084 0.5938 0.102 Uiso 0.429(10) 1 calc R . P A 2
C1A C 0.4510(12) 0.1661(6) 0.5614(7) 0.0637(19) Uani 0.429(10) 1 d G U P A 2
H1A H 0.4778 0.2347 0.5300 0.076 Uiso 0.429(10) 1 calc R . P A 2
C6A C 0.3311(11) 0.1393(9) 0.5702(9) 0.0442(16) Uani 0.429(10) 1 d G U P A 2

loop_
_atom_site_aniso_label
_atom_site_aniso_U_11
_atom_site_aniso_U_22
_atom_site_aniso_U_33
_atom_site_aniso_U_23
_atom_site_aniso_U_13
_atom_site_aniso_U_12
C1 0.0427(16) 0.067(3) 0.071(4) -0.014(2) -0.012(2) 0.005(2)
C2 0.0404(17) 0.096(4) 0.098(5) -0.010(3) -0.016(3) 0.014(2)
C3 0.064(2) 0.089(4) 0.095(5) -0.004(3) -0.007(4) 0.038(3)
C4 0.058(2) 0.064(3) 0.074(5) -0.007(3) 0.000(3) 0.0216(19)
C5 0.0424(14) 0.050(2) 0.055(4) -0.014(2) -0.0078(16) 0.0115(13)
C6 0.0393(13) 0.0556(18) 0.038(4) -0.017(2) -0.0087(19) 0.0059(13)
C7 0.0400(12) 0.0444(12) 0.0453(13) -0.0112(11) -0.0063(10) 0.0041(10)
C8 0.0401(12) 0.0452(12) 0.0443(13) -0.0175(10) -0.0062(10) 0.0058(10)
C9 0.0395(12) 0.0482(13) 0.0521(14) -0.0187(11) -0.0061(11) 0.0074(10)
C10 0.0417(13) 0.0556(15) 0.0614(16) -0.0223(13) -0.0013(12) -0.0015(12)
C11 0.0563(15) 0.0533(15) 0.0551(15) -0.0265(13) -0.0002(12) -0.0033(12)
C12 0.0629(16) 0.0443(13) 0.0495(14) -0.0186(11) 0.0005(12) -0.0007(12)
C13 0.085(2) 0.0520(16) 0.0585(17) -0.0122(14) -0.0133(16) 0.0043(15)
C14 0.107(3) 0.0546(17) 0.0536(17) -0.0115(14) -0.0089(18) -0.0051(18)
C15 0.094(2) 0.0613(18) 0.0569(18) -0.0243(15) 0.0097(17) -0.0229(17)
C16 0.0672(18) 0.0647(17) 0.0622(18) -0.0319(15) 0.0082(14) -0.0161(15)
C17 0.0432(16) 0.081(2) 0.103(3) -0.016(2) -0.0058(17) -0.0051(15)
C18 0.0366(12) 0.0450(12) 0.0486(14) -0.0167(11) -0.0046(10) 0.0057(10)
C19 0.0580(16) 0.0690(17) 0.0596(17) -0.0336(14) -0.0164(13) 0.0199(14)
C20 0.0605(18) 0.092(2) 0.071(2) -0.0304(18) -0.0282(16) 0.0269(17)
C21 0.0533(17) 0.0691(19) 0.091(2) -0.0194(18) -0.0113(16) 0.0260(15)
C22 0.0521(16) 0.0620(17) 0.076(2) -0.0301(16) 0.0041(14) 0.0142(13)
C23 0.0439(13) 0.0628(16) 0.0582(16) -0.0277(13) -0.0028(12) 0.0069(12)
C24 0.0396(12) 0.0393(11) 0.0477(13) -0.0137(10) -0.0073(10) 0.0042(10)
C25 0.0406(12) 0.0537(14) 0.0509(14) -0.0185(12) -0.0065(11) 0.0012(11)
C26 0.0533(15) 0.0624(16) 0.0546(16) -0.0264(13) -0.0121(12) 0.0047(13)
C27 0.0517(15) 0.0552(15) 0.0515(15) -0.0168(12) -0.0006(12) 0.0055(12)
C28 0.0399(13) 0.0639(17) 0.0655(18) -0.0179(14) 0.0013(12) -0.0023(12)
C29 0.0437(14) 0.0600(15) 0.0608(17) -0.0248(13) -0.0083(12) -0.0042(12)
C30 0.067(2) 0.106(3) 0.068(2) -0.037(2) 0.0046(16) 0.0047(19)
N1 0.0440(11) 0.0424(11) 0.0534(12) -0.0124(9) -0.0036(9) 0.0056(9)
O1 0.0546(10) 0.0434(9) 0.0615(11) -0.0131(8) 0.0012(9) 0.0121(8)
O2 0.0729(13) 0.0785(13) 0.0582(12) -0.0345(11) -0.0072(10) -0.0154(11)
S1 0.0465(3) 0.0451(3) 0.0479(3) -0.0179(3) -0.0046(3) 0.0002(3)
C1' 0.0565(17) 0.086(2) 0.068(2) -0.0215(18) -0.0135(15) 0.0174(16)
C2' 0.0589(19) 0.109(3) 0.088(3) -0.031(2) -0.0228(18) 0.033(2)
C3' 0.086(3) 0.078(2) 0.092(3) -0.018(2) -0.031(2) 0.038(2)
C4' 0.075(2) 0.0641(18) 0.069(2) -0.0209(16) -0.0163(16) 0.0268(16)
C5' 0.0574(16) 0.0562(15) 0.0499(14) -0.0237(12) -0.0129(12) 0.0186(13)
C6' 0.0514(14) 0.0633(16) 0.0455(14) -0.0246(13) -0.0089(11) 0.0167(13)
C7' 0.0487(14) 0.0561(14) 0.0411(13) -0.0186(11) -0.0033(11) 0.0075(12)
C8' 0.0498(14) 0.0506(13) 0.0395(12) -0.0189(11) -0.0020(11) 0.0096(11)
C9' 0.0521(14) 0.0481(13) 0.0452(13) -0.0203(11) -0.0066(11) 0.0131(11)
C10' 0.0520(15) 0.0483(14) 0.0532(15) -0.0184(12) -0.0053(12) 0.0107(12)
C11' 0.0585(16) 0.0483(14) 0.0592(16) -0.0217(13) -0.0022(13) 0.0076(12)
C12' 0.0649(17) 0.0457(13) 0.0504(15) -0.0219(12) -0.0036(13) 0.0079(12)
C13' 0.085(2) 0.0528(16) 0.0575(17) -0.0206(14) -0.0109(16) 0.0091(15)
C14' 0.103(3) 0.0526(17) 0.0620(19) -0.0138(15) 0.0081(19) -0.0018(18)
C15' 0.079(2) 0.0600(19) 0.094(3) -0.0184(19) 0.010(2) -0.0066(17)
C16' 0.0629(19) 0.0625(18) 0.086(2) -0.0224(17) 0.0003(17) 0.0034(15)
C17' 0.0520(16) 0.0611(17) 0.078(2) -0.0205(16) -0.0123(15) 0.0087(14)
C18' 0.0487(14) 0.0454(13) 0.0436(13) -0.0145(11) -0.0048(11) 0.0066(11)
C19' 0.0662(17) 0.0515(14) 0.0485(15) -0.0195(12) -0.0046(13) 0.0094(13)
C20' 0.078(2) 0.0494(15) 0.0691(19) -0.0183(14) -0.0093(16) 0.0213(15)
C21' 0.081(2) 0.0587(17) 0.068(2) -0.0081(15) -0.0211(17) 0.0219(16)
C22' 0.076(2) 0.0723(19) 0.0453(15) -0.0144(14) -0.0144(14) 0.0081(16)
C23' 0.0567(15) 0.0598(16) 0.0481(14) -0.0219(13) -0.0063(12) 0.0099(13)
C24' 0.0519(15) 0.0585(15) 0.0471(14) -0.0187(12) -0.0050(12) -0.0016(12)
C25' 0.0564(18) 0.115(3) 0.0550(18) -0.0250(19) -0.0109(15) 0.0035(18)
C26' 0.0458(16) 0.107(3) 0.073(2) -0.018(2) -0.0017(15) 0.0104(17)
C27' 0.0672(19) 0.0583(16) 0.0605(18) -0.0152(14) 0.0124(15) -0.0060(14)
C28' 0.0684(19) 0.082(2) 0.0575(17) -0.0332(16) 0.0031(15) -0.0193(16)
C29' 0.0508(15) 0.0782(19) 0.0549(16) -0.0280(15) -0.0011(13) -0.0117(14)
C30' 0.084(2) 0.096(3) 0.086(3) -0.033(2) 0.030(2) -0.009(2)
N1' 0.0554(12) 0.0477(11) 0.0458(11) -0.0188(9) -0.0101(10) 0.0116(10)
O1' 0.0718(13) 0.0957(16) 0.0612(13) -0.0425(12) -0.0106(11) -0.0002(12)
O2' 0.0636(12) 0.0548(11) 0.0743(13) -0.0256(10) -0.0073(10) 0.0032(9)
S1' 0.0541(4) 0.0639(4) 0.0507(4) -0.0263(3) -0.0054(3) 0.0011(3)
C5A 0.0424(14) 0.050(2) 0.055(4) -0.014(2) -0.0078(16) 0.0115(13)
C4A 0.058(2) 0.064(3) 0.074(5) -0.007(3) 0.000(3) 0.0216(19)
C3A 0.064(2) 0.089(4) 0.095(5) -0.004(3) -0.007(4) 0.038(3)
C2A 0.0404(17) 0.096(4) 0.098(5) -0.010(3) -0.016(3) 0.014(2)
C1A 0.0427(16) 0.067(3) 0.071(4) -0.014(2) -0.012(2) 0.005(2)
C6A 0.0393(13) 0.0556(18) 0.038(4) -0.017(2) -0.0087(19) 0.0059(13)

loop_
_atom_type_symbol
_atom_type_description
_atom_type_scat_dispersion_real
_atom_type_scat_dispersion_imag
_atom_type_scat_source
C C 0.0181 0.0091 'International Tables Vol C Tables 4.2.6.8 and 6.1.1.4'
H H 0.0000 0.0000 'International Tables Vol C Tables 4.2.6.8 and 6.1.1.4'
N N 0.0311 0.0180 'International Tables Vol C Tables 4.2.6.8 and 6.1.1.4'
O O 0.0492 0.0322 'International Tables Vol C Tables 4.2.6.8 and 6.1.1.4'
S S 0.3331 0.5567 'International Tables Vol C Tables 4.2.6.8 and 6.1.1.4'

loop_
_geom_angle_atom_site_label_1
_geom_angle_atom_site_label_2
_geom_angle_atom_site_label_3
_geom_angle
C2 C1 H1 118.6
C2 C1 C6 122.7(6)
C6 C1 H1 118.6
C1 C2 H2 120.1
C1 C2 C3 119.7(6)
C3 C2 H2 120.1
C2 C3 H3 120.2
C4 C3 C2 119.6(6)
C4 C3 H3 120.2
C3 C4 H4 118.8
C3 C4 C5 122.3(6)
C5 C4 H4 118.8
C4 C5 C6 118.9(5)
N1 C5 C4 122.9(8)
N1 C5 C6 118.2(7)
C1 C6 C5 115.9(4)
C1 C6 C7 124.9(8)
C5 C6 C7 119.1(7)
C6 C7 S1 117.7(5)
C8 C7 C6 120.7(5)
C8 C7 S1 121.04(19)
C8 C7 C6A 122.4(6)
C6A C7 S1 116.3(6)
C7 C8 C9 119.2(2)
C7 C8 C18 125.2(2)
C9 C8 C18 115.4(2)
C10 C9 C8 131.8(2)
C10 C9 N1 109.2(2)
N1 C9 C8 118.8(2)
C9 C10 C11 106.6(2)
C9 C10 C17 131.6(3)
C11 C10 C17 121.8(3)
C12 C11 C10 109.2(2)
C16 C11 C10 131.2(3)
C16 C11 C12 119.6(3)
C13 C12 C11 120.3(3)
N1 C12 C11 107.0(2)
N1 C12 C13 132.7(3)
C12 C13 H13 132.7
C14 C13 C12 118.2(3)
C14 C13 H13 106.2
C13 C14 H14 119.0
C13 C14 C15 122.1(3)
C15 C14 H14 119.0
C14 C15 H15 119.9
C16 C15 C14 120.2(3)
C16 C15 H15 119.9
C11 C16 H16 120.2
C15 C16 C11 119.7(3)
C15 C16 H16 120.2
C10 C17 H17A 109.5
C10 C17 H17B 109.5
C10 C17 H17C 109.5
H17A C17 H17B 109.5
H17A C17 H17C 109.5
H17B C17 H17C 109.5
C19 C18 C8 121.2(2)
C19 C18 C23 118.9(2)
C23 C18 C8 119.8(2)
C18 C19 H19 120.0
C18 C19 C20 120.0(3)
C20 C19 H19 120.0
C19 C20 H20 119.7
C21 C20 C19 120.5(3)
C21 C20 H20 119.7
C20 C21 H21 120.2
C22 C21 C20 119.6(3)
C22 C21 H21 120.2
C21 C22 H22 119.8
C21 C22 C23 120.4(3)
C23 C22 H22 119.8
C18 C23 H23 119.7
C22 C23 C18 120.6(3)
C22 C23 H23 119.7
C25 C24 C29 120.7(2)
C25 C24 S1 118.52(18)
C29 C24 S1 120.6(2)
C24 C25 H25 120.2
C26 C25 C24 119.7(2)
C26 C25 H25 120.2
C25 C26 H26 119.5
C25 C26 C27 120.9(3)
C27 C26 H26 119.5
C26 C27 C30 120.7(3)
C28 C27 C26 118.4(2)
C28 C27 C30 120.9(3)
C27 C28 H28 119.2
C29 C28 C27 121.5(3)
C29 C28 H28 119.2
C24 C29 H29 120.6
C28 C29 C24 118.9(3)
C28 C29 H29 120.6
C27 C30 H30A 109.5
C27 C30 H30B 109.5
C27 C30 H30C 109.5
H30A C30 H30B 109.5
H30A C30 H30C 109.5
H30B C30 H30C 109.5
C5 N1 C9 122.1(5)
C5 N1 C12 129.7(5)
C9 N1 C5A 121.6(6)
C12 N1 C9 108.0(2)
C12 N1 C5A 129.3(6)
C24 S1 C7 104.85(11)
O1 S1 C7 110.24(11)
O1 S1 C24 106.71(11)
O1 S1 O2 117.23(12)
O2 S1 C7 108.46(12)
O2 S1 C24 108.63(12)
C2' C1' H1' 119.2
C2' C1' C6' 121.6(3)
C6' C1' H1' 119.2
C1' C2' H2' 120.1
C3' C2' C1' 119.7(3)
C3' C2' H2' 120.1
C2' C3' H3' 119.5
C2' C3' C4' 120.9(3)
C4' C3' H3' 119.5
C3' C4' H4' 119.9
C3' C4' C5' 120.1(3)
C5' C4' H4' 119.9
C4' C5' C6' 120.0(3)
C4' C5' N1' 120.9(3)
N1' C5' C6' 119.2(2)
C1' C6' C5' 117.5(3)
C1' C6' C7' 123.8(3)
C5' C6' C7' 118.6(2)
C6' C7' S1' 118.4(2)
C8' C7' C6' 120.7(3)
C8' C7' S1' 120.8(2)
C7' C8' C9' 119.7(2)
C7' C8' C18' 126.3(2)
C9' C8' C18' 114.0(2)
C10' C9' C8' 131.8(2)
C10' C9' N1' 109.1(2)
N1' C9' C8' 118.8(2)
C9' C10' C11' 106.2(2)
C9' C10' C17' 131.9(3)
C11' C10' C17' 121.8(3)
C12' C11' C10' 109.5(2)
C12' C11' C16' 120.0(3)
C16' C11' C10' 130.5(3)
C11' C12' C13' 120.3(3)
N1' C12' C11' 107.1(2)
N1' C12' C13' 132.3(3)
C12' C13' H13' 121.0
C14' C13' C12' 117.9(3)
C14' C13' H13' 121.0
C13' C14' H14' 118.9
C13' C14' C15' 122.2(3)
C15' C14' H14' 118.9
C14' C15' H15' 119.8
C16' C15' C14' 120.4(3)
C16' C15' H15' 119.8
C11' C16' H16' 120.5
C15' C16' C11' 119.1(3)
C15' C16' H16' 120.5
C10' C17' H17D 109.5
C10' C17' H17E 109.5
C10' C17' H17F 109.5
H17D C17' H17E 109.5
H17D C17' H17F 109.5
H17E C17' H17F 109.5
C19' C18' C8' 120.7(2)
C23' C18' C8' 120.1(2)
C23' C18' C19' 118.8(2)
C18' C19' H19' 119.8
C20' C19' C18' 120.3(3)
C20' C19' H19' 119.8
C19' C20' H20' 120.0
C21' C20' C19' 120.0(3)
C21' C20' H20' 120.0
C20' C21' H21' 119.9
C20' C21' C22' 120.3(3)
C22' C21' H21' 119.9
C21' C22' H22' 120.3
C21' C22' C23' 119.5(3)
C23' C22' H22' 120.3
C18' C23' C22' 121.0(3)
C18' C23' H23' 119.5
C22' C23' H23' 119.5
C25' C24' C29' 120.2(3)
C25' C24' S1' 120.7(2)
C29' C24' S1' 119.0(2)
C24' C25' H25' 120.4
C24' C25' C26' 119.2(3)
C26' C25' H25' 120.4
C25' C26' H26' 119.4
C27' C26' C25' 121.2(3)
C27' C26' H26' 119.4
C26' C27' C30' 120.4(3)
C28' C27' C26' 118.3(3)
C28' C27' C30' 121.3(3)
C27' C28' H28' 119.5
C27' C28' C29' 121.0(3)
C29' C28' H28' 119.5
C24' C29' H29' 120.0
C28' C29' C24' 120.0(3)
C28' C29' H29' 120.0
C27' C30' H30D 109.5
C27' C30' H30E 109.5
C27' C30' H30F 109.5
H30D C30' H30E 109.5
H30D C30' H30F 109.5
H30E C30' H30F 109.5
C5' N1' C9' 121.4(2)
C5' N1' C12' 130.4(2)
C12' N1' C9' 108.0(2)
C24' S1' C7' 106.04(12)
O1' S1' C7' 107.23(13)
O1' S1' C24' 108.14(13)
O2' S1' C7' 109.52(12)
O2' S1' C24' 107.61(13)
O2' S1' O1' 117.72(13)
C4A C5A N1 120.9(9)
C4A C5A C6A 120.0
C6A C5A N1 119.1(9)
C5A C4A H4A 125.9
C5A C4A C3A 120.0
C3A C4A H4A 113.9
C4A C3A H3A 120.0
C4A C3A C2A 120.0
C2A C3A H3A 120.0
C3A C2A H2A 120.0
C1A C2A C3A 120.0
C1A C2A H2A 120.0
C2A C1A H1A 120.0
C6A C1A C2A 120.0
C6A C1A H1A 120.0
C5A C6A C7 118.0(9)
C1A C6A C7 121.6(9)
C1A C6A C5A 120.0

loop_
_geom_bond_atom_site_label_1
_geom_bond_atom_site_label_2
_geom_bond_distance
C1 H1 0.9300
C1 C2 1.361(7)
C1 C6 1.408(7)
C2 H2 0.9300
C2 C3 1.365(10)
C3 H3 0.9300
C3 C4 1.353(9)
C4 H4 0.9300
C4 C5 1.386(6)
C5 C6 1.415(6)
C5 N1 1.388(8)
C6 C7 1.466(7)
C7 C8 1.369(3)
C7 S1 1.792(2)
C7 C6A 1.471(8)
C8 C9 1.439(3)
C8 C18 1.497(3)
C9 C10 1.380(4)
C9 N1 1.414(3)
C10 C11 1.415(4)
C10 C17 1.503(4)
C11 C12 1.406(4)
C11 C16 1.406(4)
C12 C13 1.395(4)
C12 N1 1.393(3)
C13 H13 0.9182
C13 C14 1.377(5)
C14 H14 0.9300
C14 C15 1.388(5)
C15 H15 0.9300
C15 C16 1.360(4)
C16 H16 0.9300
C17 H17A 0.9600
C17 H17B 0.9600
C17 H17C 0.9600
C18 C19 1.379(4)
C18 C23 1.385(3)
C19 H19 0.9300
C19 C20 1.381(4)
C20 H20 0.9300
C20 C21 1.376(5)
C21 H21 0.9300
C21 C22 1.363(4)
C22 H22 0.9300
C22 C23 1.374(4)
C23 H23 0.9300
C24 C25 1.379(3)
C24 C29 1.385(3)
C24 S1 1.772(2)
C25 H25 0.9300
C25 C26 1.375(4)
C26 H26 0.9300
C26 C27 1.392(4)
C27 C28 1.381(4)
C27 C30 1.510(4)
C28 H28 0.9300
C28 C29 1.381(4)
C29 H29 0.9300
C30 H30A 0.9600
C30 H30B 0.9600
C30 H30C 0.9600
N1 C5A 1.445(9)
O1 S1 1.4260(18)
O2 S1 1.434(2)
C1' H1' 0.9300
C1' C2' 1.378(5)
C1' C6' 1.403(4)
C2' H2' 0.9300
C2' C3' 1.365(6)
C3' H3' 0.9300
C3' C4' 1.378(5)
C4' H4' 0.9300
C4' C5' 1.393(4)
C5' C6' 1.411(4)
C5' N1' 1.395(3)
C6' C7' 1.475(4)
C7' C8' 1.366(4)
C7' S1' 1.791(3)
C8' C9' 1.438(4)
C8' C18' 1.489(3)
C9' C10' 1.382(4)
C9' N1' 1.418(3)
C10' C11' 1.423(4)
C10' C17' 1.503(4)
C11' C12' 1.396(4)
C11' C16' 1.407(4)
C12' C13' 1.404(4)
C12' N1' 1.394(3)
C13' H13' 0.9300
C13' C14' 1.369(5)
C14' H14' 0.9300
C14' C15' 1.392(5)
C15' H15' 0.9300
C15' C16' 1.364(5)
C16' H16' 0.9300
C17' H17D 0.9600
C17' H17E 0.9600
C17' H17F 0.9600
C18' C19' 1.385(3)
C18' C23' 1.376(4)
C19' H19' 0.9300
C19' C20' 1.379(4)
C20' H20' 0.9300
C20' C21' 1.372(4)
C21' H21' 0.9300
C21' C22' 1.375(4)
C22' H22' 0.9300
C22' C23' 1.380(4)
C23' H23' 0.9300
C24' C25' 1.369(4)
C24' C29' 1.375(4)
C24' S1' 1.769(3)
C25' H25' 0.9300
C25' C26' 1.389(5)
C26' H26' 0.9300
C26' C27' 1.379(5)
C27' C28' 1.374(4)
C27' C30' 1.510(4)
C28' H28' 0.9300
C28' C29' 1.375(4)
C29' H29' 0.9300
C30' H30D 0.9600
C30' H30E 0.9600
C30' H30F 0.9600
O1' S1' 1.437(2)
O2' S1' 1.429(2)
C5A C4A 1.3900
C5A C6A 1.3900
C4A H4A 0.8952
C4A C3A 1.3900
C3A H3A 0.9300
C3A C2A 1.3900
C2A H2A 0.9300
C2A C1A 1.3900
C1A H1A 0.9300
C1A C6A 1.3900

loop_
_geom_torsion_atom_site_label_1
_geom_torsion_atom_site_label_2
_geom_torsion_atom_site_label_3
_geom_torsion_atom_site_label_4
_geom_torsion
C1 C2 C3 C4 -4.4(12)
C1 C6 C7 C8 178.7(5)
C1 C6 C7 S1 7.3(9)
C2 C1 C6 C5 5.7(9)
C2 C1 C6 C7 -178.0(8)
C2 C3 C4 C5 -0.7(13)
C3 C4 C5 C6 8.3(11)
C3 C4 C5 N1 -172.1(8)
C4 C5 C6 C1 -10.4(9)
C4 C5 C6 C7 173.0(8)
C4 C5 N1 C9 -164.8(6)
C4 C5 N1 C12 9.9(12)
C5 C6 C7 C8 -5.1(8)
C5 C6 C7 S1 -176.4(4)
C6 C1 C2 C3 1.7(11)
C6 C5 N1 C9 14.8(8)
C6 C5 N1 C12 -170.5(4)
C6 C7 C8 C9 8.8(6)
C6 C7 C8 C18 -175.7(5)
C6 C7 S1 C24 55.9(5)
C6 C7 S1 O1 170.4(5)
C6 C7 S1 O2 -60.1(5)
C7 C8 C9 C10 174.0(3)
C7 C8 C9 N1 -1.0(4)
C7 C8 C18 C19 101.6(3)
C7 C8 C18 C23 -81.7(3)
C8 C7 S1 C24 -115.5(2)
C8 C7 S1 O1 -1.0(3)
C8 C7 S1 O2 128.6(2)
C8 C7 C6A C5A 11.3(8)
C8 C7 C6A C1A -176.3(5)
C8 C9 C10 C11 -173.0(3)
C8 C9 C10 C17 5.9(5)
C8 C9 N1 C5 -11.2(6)
C8 C9 N1 C12 173.1(2)
C8 C9 N1 C5A 3.9(7)
C8 C18 C19 C20 176.7(3)
C8 C18 C23 C22 -176.9(3)
C9 C8 C18 C19 -82.7(3)
C9 C8 C18 C23 94.1(3)
C9 C10 C11 C12 -0.8(3)
C9 C10 C11 C16 176.0(3)
C9 N1 C5A C4A -179.7(5)
C9 N1 C5A C6A 0.9(8)
C10 C9 N1 C5 172.8(5)
C10 C9 N1 C12 -2.9(3)
C10 C9 N1 C5A -172.1(7)
C10 C11 C12 C13 176.7(2)
C10 C11 C12 N1 -0.9(3)
C10 C11 C16 C15 -176.6(3)
C11 C12 C13 C14 0.5(4)
C11 C12 N1 C5 -173.0(6)
C11 C12 N1 C9 2.3(3)
C11 C12 N1 C5A 170.4(7)
C12 C11 C16 C15 0.0(4)
C12 C13 C14 C15 0.1(5)
C12 N1 C5A C4A 13.6(11)
C12 N1 C5A C6A -165.8(4)
C13 C12 N1 C5 9.8(7)
C13 C12 N1 C9 -174.9(3)
C13 C12 N1 C5A -6.8(8)
C13 C14 C15 C16 -0.6(5)
C14 C15 C16 C11 0.6(4)
C16 C11 C12 C13 -0.6(4)
C16 C11 C12 N1 -178.2(2)
C17 C10 C11 C12 -179.9(3)
C17 C10 C11 C16 -3.0(5)
C18 C8 C9 C10 -2.0(4)
C18 C8 C9 N1 -177.0(2)
C18 C19 C20 C21 0.3(5)
C19 C18 C23 C22 0.0(4)
C19 C20 C21 C22 -0.5(5)
C20 C21 C22 C23 0.4(5)
C21 C22 C23 C18 -0.1(5)
C23 C18 C19 C20 -0.1(4)
C24 C25 C26 C27 0.2(4)
C25 C24 C29 C28 0.5(4)
C25 C24 S1 C7 61.5(2)
C25 C24 S1 O1 -55.5(2)
C25 C24 S1 O2 177.28(19)
C25 C26 C27 C28 0.3(4)
C25 C26 C27 C30 -178.4(3)
C26 C27 C28 C29 -0.5(4)
C27 C28 C29 C24 0.0(4)
C29 C24 C25 C26 -0.6(4)
C29 C24 S1 C7 -124.1(2)
C29 C24 S1 O1 118.9(2)
C29 C24 S1 O2 -8.3(3)
C30 C27 C28 C29 178.3(3)
N1 C5 C6 C1 170.0(8)
N1 C5 C6 C7 -6.6(8)
N1 C9 C10 C11 2.3(3)
N1 C9 C10 C17 -178.8(3)
N1 C12 C13 C14 177.4(3)
N1 C5A C4A C3A -179.4(10)
N1 C5A C6A C7 -8.1(7)
N1 C5A C6A C1A 179.4(10)
S1 C7 C8 C9 179.80(18)
S1 C7 C8 C18 -4.6(4)
S1 C7 C6A C5A -174.8(4)
S1 C7 C6A C1A -2.5(9)
S1 C24 C25 C26 173.7(2)
S1 C24 C29 C28 -173.8(2)
C1' C2' C3' C4' 1.6(6)
C1' C6' C7' C8' -172.6(3)
C1' C6' C7' S1' 8.9(4)
C2' C1' C6' C5' -0.6(5)
C2' C1' C6' C7' 178.3(3)
C2' C3' C4' C5' 1.4(6)
C3' C4' C5' C6' -4.0(5)
C3' C4' C5' N1' 177.1(3)
C4' C5' C6' C1' 3.5(4)
C4' C5' C6' C7' -175.4(2)
C4' C5' N1' C9' 165.6(2)
C4' C5' N1' C12' -8.7(4)
C5' C6' C7' C8' 6.2(4)
C5' C6' C7' S1' -172.25(18)
C6' C1' C2' C3' -2.0(6)
C6' C5' N1' C9' -13.4(3)
C6' C5' N1' C12' 172.3(2)
C6' C7' C8' C9' -6.2(4)
C6' C7' C8' C18' 174.7(2)
C6' C7' S1' C24' -74.5(2)
C6' C7' S1' O1' 40.8(2)
C6' C7' S1' O2' 169.62(18)
C7' C8' C9' C10' -176.2(3)
C7' C8' C9' N1' -3.3(3)
C7' C8' C18' C19' 94.3(3)
C7' C8' C18' C23' -91.9(3)
C8' C7' S1' C24' 107.0(2)
C8' C7' S1' O1' -137.6(2)
C8' C7' S1' O2' -8.8(2)
C8' C9' C10' C11' 171.6(3)
C8' C9' C10' C17' -4.3(5)
C8' C9' N1' C5' 13.4(3)
C8' C9' N1' C12' -171.2(2)
C8' C18' C19' C20' 172.6(3)
C8' C18' C23' C22' -173.9(3)
C9' C8' C18' C19' -84.9(3)
C9' C8' C18' C23' 88.9(3)
C9' C10' C11' C12' -0.2(3)
C9' C10' C11' C16' -177.4(3)
C10' C9' N1' C5' -172.2(2)
C10' C9' N1' C12' 3.2(3)
C10' C11' C12' C13' -172.8(2)
C10' C11' C12' N1' 2.2(3)
C10' C11' C16' C15' 173.8(3)
C11' C12' C13' C14' -2.9(4)
C11' C12' N1' C5' 171.6(2)
C11' C12' N1' C9' -3.3(3)
C12' C11' C16' C15' -3.1(5)
C12' C13' C14' C15' -0.4(5)
C13' C12' N1' C5' -14.2(5)
C13' C12' N1' C9' 170.9(3)
C13' C14' C15' C16' 2.0(5)
C14' C15' C16' C11' -0.1(5)
C16' C11' C12' C13' 4.7(4)
C16' C11' C12' N1' 179.7(2)
C17' C10' C11' C12' 176.2(2)
C17' C10' C11' C16' -1.0(5)
C18' C8' C9' C10' 3.0(4)
C18' C8' C9' N1' 175.9(2)
C18' C19' C20' C21' 1.4(5)
C19' C18' C23' C22' 0.0(4)
C19' C20' C21' C22' -0.2(5)
C20' C21' C22' C23' -1.1(5)
C21' C22' C23' C18' 1.2(5)
C23' C18' C19' C20' -1.3(4)
C24' C25' C26' C27' -0.4(6)
C25' C24' C29' C28' -2.8(5)
C25' C24' S1' C7' 114.2(3)
C25' C24' S1' O1' -0.6(3)
C25' C24' S1' O2' -128.7(3)
C25' C26' C27' C28' -2.4(5)
C25' C26' C27' C30' 178.9(3)
C26' C27' C28' C29' 2.6(5)
C27' C28' C29' C24' -0.1(5)
C29' C24' C25' C26' 3.0(5)
C29' C24' S1' C7' -70.0(3)
C29' C24' S1' O1' 175.3(2)
C29' C24' S1' O2' 47.2(3)
C30' C27' C28' C29' -178.7(3)
N1' C5' C6' C1' -177.5(2)
N1' C5' C6' C7' 3.6(4)
N1' C9' C10' C11' -1.8(3)
N1' C9' C10' C17' -177.7(3)
N1' C12' C13' C14' -176.4(3)
S1' C7' C8' C9' 172.22(17)
S1' C7' C8' C18' -6.9(3)
S1' C24' C25' C26' 178.9(3)
S1' C24' C29' C28' -178.7(2)
C5A C4A C3A C2A 0.0
C4A C5A C6A C7 172.5(10)
C4A C5A C6A C1A 0.0
C4A C3A C2A C1A 0.0
C3A C2A C1A C6A 0.0
C2A C1A C6A C7 -172.2(10)
C2A C1A C6A C5A 0.0
C6A C7 C8 C9 -6.6(7)
C6A C7 C8 C18 169.0(7)
C6A C7 S1 C24 70.6(6)
C6A C7 S1 O1 -174.9(6)
C6A C7 S1 O2 -45.3(6)
C6A C5A C4A C3A 0.0
